data_7155887
loop_
_publ_author_name
'Cui, Baodong'
'Chen, Yu'
'Shan, Jing'
'Qin, Lei'
'Yuan, Changlun'
'Wang, Yi'
'Han, Wen-Yong'
'Wan, Nanwei'
'Chen, Yong-Zheng'

_publ_section_title
;
 Enantioselective Synthesis of Spiro-oxindole-based 3,4-Dihydropyrroles
 via a Michael/Cyclization Cascade of 3-Aminooxindoles with
 2-Enoylpyridines
;
_journal_name_full 'Org. Biomol. Chem.'
_journal_paper_doi 10.1039/C7OB02138K
_journal_year 2017
_chemical_absolute_configuration ad
_chemical_formula_sum 'C26 H27 N3 O4 S'
_chemical_formula_weight 477.56
_chemical_name_systematic
;
 ?
;
_space_group_crystal_system trigonal
_space_group_IT_number 145
_space_group_name_Hall 'P 32'
_space_group_name_H-M_alt 'P 32'
_symmetry_space_group_name_Hall 'P 32'
_symmetry_space_group_name_H-M 'P 32'
_atom_sites_solution_hydrogens geom
_audit_creation_method SHELXL-2013
_audit_update_record
;
2017-06-28 deposited with the CCDC.
2017-09-21 downloaded from the CCDC.
;
_cell_angle_alpha 90
_cell_angle_beta 90
_cell_angle_gamma 120
_cell_formula_units_Z 3
_cell_length_a 9.32980(10)
_cell_length_b 9.32980(10)
_cell_length_c 25.5998(2)
_cell_measurement_reflns_used 8568
_cell_measurement_temperature 290(2)
_cell_measurement_theta_max 71.2650
_cell_measurement_theta_min 5.1810
_cell_volume 1929.80(3)
_computing_cell_refinement 'CrysAlisPro (Rigaku OD, 2015)'
_computing_data_collection 'CrysAlisPro (Rigaku OD, 2015)'
_computing_data_reduction 'CrysAlisPro (Rigaku OD, 2015)'
_computing_molecular_graphics 'Ortep-3 (L. J. Farrugia, 2001)'
_computing_publication_material SHELXL-97
_computing_structure_refinement 'SHELXL-97 (Sheldrick, 1997)'
_computing_structure_solution 'SHELXS-97 (Sheldrick, 1997)'
_diffrn_ambient_temperature 290(2)
_diffrn_detector_area_resol_mean 5.2169
_diffrn_measured_fraction_theta_full 1.000
_diffrn_measured_fraction_theta_max 0.984
_diffrn_measurement_device_type 'SuperNova, Dual, Cu at zero, AtlasS2'
_diffrn_measurement_method '\w scans'
_diffrn_radiation_type CuK\a
_diffrn_radiation_wavelength 1.54184
_diffrn_reflns_av_R_equivalents 0.0246
_diffrn_reflns_av_unetI/netI 0.0277
_diffrn_reflns_Laue_measured_fraction_full 1.000
_diffrn_reflns_Laue_measured_fraction_max 0.984
_diffrn_reflns_limit_h_max 8
_diffrn_reflns_limit_h_min -11
_diffrn_reflns_limit_k_max 11
_diffrn_reflns_limit_k_min -11
_diffrn_reflns_limit_l_max 31
_diffrn_reflns_limit_l_min -30
_diffrn_reflns_number 10333
_diffrn_reflns_point_group_measured_fraction_full 0.988
_diffrn_reflns_point_group_measured_fraction_max 0.959
_diffrn_reflns_theta_full 67.684
_diffrn_reflns_theta_max 71.333
_diffrn_reflns_theta_min 5.183
_diffrn_source 'micro-focus sealed X-ray tube'
_exptl_absorpt_coefficient_mu 1.408
_exptl_absorpt_correction_T_max 1.00000
_exptl_absorpt_correction_T_min 0.79596
_exptl_absorpt_correction_type multi-scan
_exptl_absorpt_process_details
;
CrysAlisPro 1.171.38.43f (Rigaku Oxford Diffraction, 2015)
Empirical absorption correction using spherical harmonics,
 implemented in SCALE3 ABSPACK scaling algorithm.
;
_exptl_crystal_density_diffrn 1.233
_exptl_crystal_description block
_exptl_crystal_F_000 756
_exptl_crystal_size_max 0.220
_exptl_crystal_size_mid 0.170
_exptl_crystal_size_min 0.150
_refine_diff_density_max 0.216
_refine_diff_density_min -0.339
_refine_diff_density_rms 0.034
_refine_ls_abs_structure_details
;
 Flack x determined using 2300 quotients [(I+)-(I-)]/[(I+)+(I-)]
 (Parsons and Flack (2004), Acta Cryst. A60, s61).
;
_refine_ls_abs_structure_Flack 0.023(7)
_refine_ls_extinction_coef 0.0191(10)
_refine_ls_extinction_expression Fc^*^=kFc[1+0.001xFc^2^\l^3^/sin(2\q)]^-1/4^
_refine_ls_extinction_method SHELXL
_refine_ls_goodness_of_fit_ref 1.035
_refine_ls_hydrogen_treatment constr
_refine_ls_matrix_type full
_refine_ls_number_parameters 313
_refine_ls_number_reflns 4820
_refine_ls_number_restraints 1
_refine_ls_restrained_S_all 1.035
_refine_ls_R_factor_all 0.0344
_refine_ls_R_factor_gt 0.0342
_refine_ls_shift/su_max 0.000
_refine_ls_shift/su_mean 0.000
_refine_ls_structure_factor_coef Fsqd
_refine_ls_weighting_details 'w=1/[\s^2^(Fo^2^)+(0.0540P)^2^+0.3062P] where P=(Fo^2^+2Fc^2^)/3'
_refine_ls_weighting_scheme calc
_refine_ls_wR_factor_gt 0.0916
_refine_ls_wR_factor_ref 0.0918
_reflns_Friedel_coverage 0.949
_reflns_Friedel_fraction_full 0.976
_reflns_Friedel_fraction_max 0.934
_reflns_number_gt 4775
_reflns_number_total 4820
_reflns_threshold_expression 'I > 2\s(I)'
_cod_data_source_file c7ob02138k2.cif
_cod_data_source_block shelxl
_cod_original_cell_volume 1929.80(4)
_cod_database_code 7155887
_shelx_space_group_comment
;
The symmetry employed for this shelxl refinement is uniquely defined
by the following loop, which should always be used as a source of
symmetry information in preference to the above space-group names.
They are only intended as comments.
;
_shelx_estimated_absorpt_t_min 0.747
_shelx_estimated_absorpt_t_max 0.817
_shelxl_version_number 2013-4

loop_
_space_group_symop_operation_xyz
'x, y, z'
'-y, x-y, z+2/3'
'-x+y, -x, z+1/3'

loop_
_atom_site_label
_atom_site_type_symbol
_atom_site_fract_x
_atom_site_fract_y
_atom_site_fract_z
_atom_site_U_iso_or_equiv
_atom_site_adp_type
_atom_site_occupancy
_atom_site_site_symmetry_order
_atom_site_calc_flag
_atom_site_refinement_flags_posn
_atom_site_refinement_flags_adp
S1 S 0.16582(18) 0.03248(14) 0.62153(4) 0.0859(4) Uani 1 1 d . .
O3 O 0.7397(2) 0.4933(2) 0.48166(7) 0.0433(4) Uani 1 1 d . .
O1 O 0.5068(3) 0.5727(2) 0.56210(8) 0.0467(4) Uani 1 1 d . .
O2 O 0.6391(2) 0.4845(3) 0.39999(7) 0.0448(4) Uani 1 1 d . .
O4 O 0.2626(3) 0.1806(2) 0.41202(7) 0.0470(4) Uani 1 1 d . .
H4 H 0.2565 0.2012 0.3812 0.071 Uiso 1 1 calc R U
N3 N 0.2733(3) 0.4221(3) 0.35993(8) 0.0465(5) Uani 1 1 d . .
N1 N 0.6063(3) 0.4146(3) 0.59876(8) 0.0409(5) Uani 1 1 d . .
N2 N 0.4688(2) 0.3655(3) 0.46950(7) 0.0346(4) Uani 1 1 d . .
C8 C 0.5210(3) 0.4499(3) 0.56284(8) 0.0351(5) Uani 1 1 d . .
C22 C 0.6201(3) 0.4510(3) 0.44604(9) 0.0347(5) Uani 1 1 d . .
C9 C 0.2511(3) 0.2040(3) 0.52735(9) 0.0360(5) Uani 1 1 d . .
H9 H 0.2150 0.0925 0.5141 0.043 Uiso 1 1 calc R U
C10 C 0.1974(3) 0.2904(3) 0.48804(10) 0.0408(5) Uani 1 1 d . .
H10A H 0.2098 0.3924 0.5023 0.049 Uiso 1 1 calc R U
H10B H 0.0832 0.2193 0.4775 0.049 Uiso 1 1 calc R U
C17 C 0.3328(3) 0.4670(3) 0.40802(9) 0.0359(5) Uani 1 1 d . .
C4 C 0.5209(3) 0.2043(3) 0.53963(9) 0.0364(5) Uani 1 1 d . .
C5 C 0.6090(3) 0.2698(3) 0.58545(10) 0.0400(5) Uani 1 1 d . .
C13 C 0.1278(3) 0.2839(4) 0.60631(10) 0.0459(6) Uani 1 1 d . .
H13 H 0.1252 0.3731 0.5911 0.055 Uiso 1 1 calc R U
C12 C 0.1830(3) 0.1868(3) 0.58143(10) 0.0391(5) Uani 1 1 d . .
C11 C 0.3157(3) 0.3252(3) 0.44210(9) 0.0350(5) Uani 1 1 d . .
C7 C 0.4442(3) 0.3059(3) 0.52350(9) 0.0324(5) Uani 1 1 d . .
C23 C 0.9140(3) 0.5685(5) 0.46585(13) 0.0577(8) Uani 1 1 d . .
C18 C 0.4001(3) 0.6265(4) 0.42651(11) 0.0457(6) Uani 1 1 d . .
H18 H 0.4408 0.6531 0.4604 0.055 Uiso 1 1 calc R U
C3 C 0.5049(4) 0.0606(4) 0.51932(12) 0.0518(7) Uani 1 1 d . .
H3 H 0.4436 0.0144 0.4891 0.062 Uiso 1 1 calc R U
C21 C 0.2781(4) 0.5399(5) 0.32880(12) 0.0586(8) Uani 1 1 d . .
H21 H 0.2346 0.5098 0.2953 0.070 Uiso 1 1 calc R U
C6 C 0.6864(4) 0.1970(4) 0.61113(12) 0.0548(7) Uani 1 1 d . .
H6 H 0.7460 0.2423 0.6417 0.066 Uiso 1 1 calc R U
C20 C 0.3427(4) 0.7005(5) 0.34320(14) 0.0630(8) Uani 1 1 d . .
H20 H 0.3447 0.7782 0.3200 0.076 Uiso 1 1 calc R U
C1 C 0.6721(5) 0.0546(5) 0.58989(15) 0.0656(9) Uani 1 1 d . .
H1 H 0.7244 0.0040 0.6062 0.079 Uiso 1 1 calc R U
C14 C 0.0758(4) 0.2262(4) 0.65861(12) 0.0533(7) Uani 1 1 d . .
H14 H 0.0356 0.2754 0.6814 0.064 Uiso 1 1 calc R U
C19 C 0.4056(4) 0.7460(4) 0.39327(14) 0.0585(8) Uani 1 1 d . .
H19 H 0.4507 0.8550 0.4043 0.070 Uiso 1 1 calc R U
C16 C 0.6978(5) 0.5234(5) 0.64183(14) 0.0679(9) Uani 1 1 d . .
H16A H 0.6989 0.6264 0.6381 0.102 Uiso 1 1 calc R U
H16B H 0.8093 0.5437 0.6416 0.102 Uiso 1 1 calc R U
H16C H 0.6456 0.4721 0.6742 0.102 Uiso 1 1 calc R U
C2 C 0.5819(5) -0.0148(5) 0.54484(15) 0.0673(9) Uani 1 1 d . .
H2 H 0.5726 -0.1119 0.5316 0.081 Uiso 1 1 calc R U
C15 C 0.0903(5) 0.0961(5) 0.67161(13) 0.0695(10) Uani 1 1 d . .
H15 H 0.0624 0.0455 0.7042 0.083 Uiso 1 1 calc R U
C24 C 0.9996(4) 0.5862(6) 0.51772(15) 0.0800(12) Uani 1 1 d . .
H24A H 0.9765 0.6532 0.5408 0.120 Uiso 1 1 calc R U
H24B H 1.1169 0.6378 0.5123 0.120 Uiso 1 1 calc R U
H24C H 0.9596 0.4788 0.5329 0.120 Uiso 1 1 calc R U
C25 C 0.9302(5) 0.4475(8) 0.43026(19) 0.0901(14) Uani 1 1 d . .
H25A H 0.8758 0.3395 0.4459 0.135 Uiso 1 1 calc R U
H25B H 1.0453 0.4832 0.4252 0.135 Uiso 1 1 calc R U
H25C H 0.8800 0.4432 0.3971 0.135 Uiso 1 1 calc R U
C26 C 0.9728(5) 0.7334(6) 0.4409(2) 0.1058(19) Uani 1 1 d . .
H26A H 0.9225 0.7183 0.4071 0.159 Uiso 1 1 calc R U
H26B H 1.0909 0.7894 0.4371 0.159 Uiso 1 1 calc R U
H26C H 0.9426 0.7985 0.4623 0.159 Uiso 1 1 calc R U

loop_
_atom_site_aniso_label
_atom_site_aniso_U_11
_atom_site_aniso_U_22
_atom_site_aniso_U_33
_atom_site_aniso_U_23
_atom_site_aniso_U_13
_atom_site_aniso_U_12
S1 0.1430(10) 0.0828(7) 0.0621(5) 0.0357(5) 0.0455(6) 0.0793(7)
O3 0.0286(8) 0.0631(11) 0.0367(8) 0.0042(8) -0.0016(7) 0.0219(8)
O1 0.0540(11) 0.0425(10) 0.0507(11) -0.0045(8) -0.0029(8) 0.0293(9)
O2 0.0405(9) 0.0664(12) 0.0300(9) 0.0069(8) 0.0047(7) 0.0287(9)
O4 0.0528(10) 0.0461(10) 0.0376(9) -0.0064(7) -0.0096(8) 0.0213(9)
N3 0.0476(12) 0.0577(13) 0.0327(11) 0.0034(9) -0.0068(9) 0.0252(11)
N1 0.0485(12) 0.0495(12) 0.0298(10) -0.0075(8) -0.0111(8) 0.0284(10)
N2 0.0301(9) 0.0505(11) 0.0254(9) 0.0011(8) -0.0017(7) 0.0217(8)
C8 0.0359(11) 0.0424(12) 0.0293(11) -0.0001(9) 0.0013(8) 0.0212(10)
C22 0.0332(11) 0.0454(12) 0.0311(11) 0.0005(9) 0.0000(8) 0.0239(10)
C9 0.0340(11) 0.0395(12) 0.0319(11) 0.0014(9) 0.0004(9) 0.0165(9)
C10 0.0319(11) 0.0550(14) 0.0358(12) 0.0066(11) 0.0010(9) 0.0220(11)
C17 0.0294(10) 0.0476(13) 0.0314(11) 0.0035(9) 0.0010(8) 0.0198(10)
C4 0.0391(12) 0.0411(12) 0.0342(11) 0.0008(9) -0.0003(9) 0.0238(10)
C5 0.0452(13) 0.0484(14) 0.0329(12) -0.0005(10) -0.0039(9) 0.0282(11)
C13 0.0490(14) 0.0555(15) 0.0331(13) 0.0077(11) 0.0133(11) 0.0260(12)
C12 0.0382(12) 0.0399(12) 0.0374(12) 0.0064(9) 0.0042(9) 0.0182(10)
C11 0.0322(11) 0.0444(12) 0.0278(10) -0.0013(9) -0.0038(8) 0.0187(10)
C7 0.0335(11) 0.0386(11) 0.0268(10) 0.0009(8) 0.0001(8) 0.0194(9)
C23 0.0275(12) 0.079(2) 0.0599(18) 0.0191(15) 0.0025(11) 0.0216(13)
C18 0.0461(14) 0.0513(15) 0.0426(14) -0.0013(11) 0.0010(11) 0.0264(12)
C3 0.0580(16) 0.0515(15) 0.0534(16) -0.0137(12) -0.0118(13) 0.0330(13)
C21 0.0632(18) 0.073(2) 0.0407(15) 0.0137(13) -0.0049(13) 0.0347(16)
C6 0.0646(18) 0.0673(19) 0.0465(15) 0.0037(13) -0.0110(13) 0.0436(16)
C20 0.0658(19) 0.067(2) 0.0605(19) 0.0270(16) 0.0073(15) 0.0366(17)
C1 0.078(2) 0.068(2) 0.073(2) 0.0062(16) -0.0113(17) 0.0529(19)
C14 0.0560(16) 0.0594(17) 0.0432(15) 0.0039(12) 0.0147(12) 0.0279(14)
C19 0.0598(18) 0.0500(16) 0.069(2) 0.0080(14) 0.0094(15) 0.0297(15)
C16 0.080(2) 0.083(2) 0.0528(18) -0.0330(17) -0.0332(17) 0.050(2)
C2 0.084(2) 0.0601(19) 0.080(2) -0.0077(17) -0.0097(19) 0.0530(19)
C15 0.095(3) 0.071(2) 0.0462(16) 0.0217(15) 0.0268(17) 0.044(2)
C24 0.0386(16) 0.114(3) 0.076(3) 0.012(2) -0.0142(15) 0.0293(19)
C25 0.068(2) 0.149(4) 0.085(3) -0.004(3) 0.004(2) 0.077(3)
C26 0.053(2) 0.086(3) 0.144(5) 0.051(3) -0.015(2) 0.009(2)

loop_
_atom_type_symbol
_atom_type_description
_atom_type_scat_dispersion_real
_atom_type_scat_dispersion_imag
_atom_type_scat_source
C C 0.0181 0.0091 'International Tables Vol C Tables 4.2.6.8 and 6.1.1.4'
H H 0.0000 0.0000 'International Tables Vol C Tables 4.2.6.8 and 6.1.1.4'
N N 0.0311 0.0180 'International Tables Vol C Tables 4.2.6.8 and 6.1.1.4'
O O 0.0492 0.0322 'International Tables Vol C Tables 4.2.6.8 and 6.1.1.4'
S S 0.3331 0.5567 'International Tables Vol C Tables 4.2.6.8 and 6.1.1.4'

loop_
_geom_angle_atom_site_label_1
_geom_angle_atom_site_label_2
_geom_angle_atom_site_label_3
_geom_angle
C15 S1 C12 92.26(15)
C22 O3 C23 120.89(19)
C11 O4 H4 109.5
C17 N3 C21 117.1(3)
C8 N1 C5 111.3(2)
C8 N1 C16 123.7(2)
C5 N1 C16 124.7(2)
C22 N2 C11 122.09(19)
C22 N2 C7 123.88(18)
C11 N2 C7 114.03(18)
O1 C8 N1 126.2(2)
O1 C8 C7 126.1(2)
N1 C8 C7 107.7(2)
O2 C22 O3 126.5(2)
O2 C22 N2 123.7(2)
O3 C22 N2 109.79(19)
C12 C9 C10 115.6(2)
C12 C9 C7 114.93(19)
C10 C9 C7 102.73(18)
C12 C9 H9 107.7
C10 C9 H9 107.7
C7 C9 H9 107.7
C9 C10 C11 103.07(19)
C9 C10 H10A 111.1
C11 C10 H10A 111.1
C9 C10 H10B 111.1
C11 C10 H10B 111.1
H10A C10 H10B 109.1
N3 C17 C18 123.5(2)
N3 C17 C11 114.3(2)
C18 C17 C11 122.3(2)
C3 C4 C5 120.1(2)
C3 C4 C7 131.1(2)
C5 C4 C7 108.6(2)
C6 C5 C4 121.8(3)
C6 C5 N1 128.5(2)
C4 C5 N1 109.7(2)
C12 C13 C14 110.3(3)
C12 C13 H13 124.9
C14 C13 H13 124.9
C13 C12 C9 128.7(2)
C13 C12 S1 111.24(18)
C9 C12 S1 120.07(19)
O4 C11 N2 109.7(2)
O4 C11 C17 110.59(18)
N2 C11 C17 112.73(19)
O4 C11 C10 110.2(2)
N2 C11 C10 101.20(17)
C17 C11 C10 112.02(19)
N2 C7 C4 117.65(19)
N2 C7 C8 111.73(19)
C4 C7 C8 102.12(18)
N2 C7 C9 101.83(17)
C4 C7 C9 111.48(19)
C8 C7 C9 112.43(18)
O3 C23 C26 111.0(3)
O3 C23 C24 102.0(2)
C26 C23 C24 111.1(4)
O3 C23 C25 108.0(3)
C26 C23 C25 112.8(4)
C24 C23 C25 111.4(3)
C17 C18 C19 118.2(3)
C17 C18 H18 120.9
C19 C18 H18 120.9
C4 C3 C2 118.9(3)
C4 C3 H3 120.6
C2 C3 H3 120.6
N3 C21 C20 123.9(3)
N3 C21 H21 118.0
C20 C21 H21 118.0
C1 C6 C5 117.7(3)
C1 C6 H6 121.2
C5 C6 H6 121.2
C21 C20 C19 118.4(3)
C21 C20 H20 120.8
C19 C20 H20 120.8
C6 C1 C2 121.5(3)
C6 C1 H1 119.2
C2 C1 H1 119.2
C15 C14 C13 114.0(3)
C15 C14 H14 123.0
C13 C14 H14 123.0
C18 C19 C20 118.9(3)
C18 C19 H19 120.5
C20 C19 H19 120.5
N1 C16 H16A 109.5
N1 C16 H16B 109.5
H16A C16 H16B 109.5
N1 C16 H16C 109.5
H16A C16 H16C 109.5
H16B C16 H16C 109.5
C1 C2 C3 120.1(3)
C1 C2 H2 120.0
C3 C2 H2 120.0
C14 C15 S1 112.2(2)
C14 C15 H15 123.9
S1 C15 H15 123.9
C23 C24 H24A 109.5
C23 C24 H24B 109.5
H24A C24 H24B 109.5
C23 C24 H24C 109.5
H24A C24 H24C 109.5
H24B C24 H24C 109.5
C23 C25 H25A 109.5
C23 C25 H25B 109.5
H25A C25 H25B 109.5
C23 C25 H25C 109.5
H25A C25 H25C 109.5
H25B C25 H25C 109.5
C23 C26 H26A 109.5
C23 C26 H26B 109.5
H26A C26 H26B 109.5
C23 C26 H26C 109.5
H26A C26 H26C 109.5
H26B C26 H26C 109.5

loop_
_geom_bond_atom_site_label_1
_geom_bond_atom_site_label_2
_geom_bond_distance
S1 C15 1.706(4)
S1 C12 1.709(3)
O3 C22 1.338(3)
O3 C23 1.469(3)
O1 C8 1.217(3)
O2 C22 1.210(3)
O4 C11 1.411(3)
O4 H4 0.8200
N3 C17 1.329(3)
N3 C21 1.340(4)
N1 C8 1.360(3)
N1 C5 1.406(3)
N1 C16 1.452(3)
N2 C22 1.365(3)
N2 C11 1.463(3)
N2 C7 1.465(3)
C8 C7 1.540(3)
C9 C12 1.498(3)
C9 C10 1.523(3)
C9 C7 1.564(3)
C9 H9 0.9800
C10 C11 1.532(3)
C10 H10A 0.9700
C10 H10B 0.9700
C17 C18 1.378(4)
C17 C11 1.525(3)
C4 C3 1.375(4)
C4 C5 1.386(3)
C4 C7 1.504(3)
C5 C6 1.380(4)
C13 C12 1.399(4)
C13 C14 1.434(4)
C13 H13 0.9300
C23 C26 1.495(6)
C23 C24 1.515(4)
C23 C25 1.516(6)
C18 C19 1.383(4)
C18 H18 0.9300
C3 C2 1.394(4)
C3 H3 0.9300
C21 C20 1.357(5)
C21 H21 0.9300
C6 C1 1.379(5)
C6 H6 0.9300
C20 C19 1.385(5)
C20 H20 0.9300
C1 C2 1.383(5)
C1 H1 0.9300
C14 C15 1.329(5)
C14 H14 0.9300
C19 H19 0.9300
C16 H16A 0.9600
C16 H16B 0.9600
C16 H16C 0.9600
C2 H2 0.9300
C15 H15 0.9300
C24 H24A 0.9600
C24 H24B 0.9600
C24 H24C 0.9600
C25 H25A 0.9600
C25 H25B 0.9600
C25 H25C 0.9600
C26 H26A 0.9600
C26 H26B 0.9600
C26 H26C 0.9600

loop_
_geom_hbond_atom_site_label_D
_geom_hbond_atom_site_label_H
_geom_hbond_atom_site_label_A
_geom_hbond_distance_DH
_geom_hbond_distance_HA
_geom_hbond_distance_DA
_geom_hbond_angle_DHA
O4 H4 N3 0.82 2.06 2.577(3) 120.6

loop_
_geom_torsion_atom_site_label_1
_geom_torsion_atom_site_label_2
_geom_torsion_atom_site_label_3
_geom_torsion_atom_site_label_4
_geom_torsion
C5 N1 C8 O1 -175.0(2)
C16 N1 C8 O1 -1.4(4)
C5 N1 C8 C7 5.6(3)
C16 N1 C8 C7 179.1(3)
C23 O3 C22 O2 -9.1(4)
C23 O3 C22 N2 172.4(2)
C11 N2 C22 O2 -8.2(4)
C7 N2 C22 O2 171.8(2)
C11 N2 C22 O3 170.4(2)
C7 N2 C22 O3 -9.7(3)
C12 C9 C10 C11 167.1(2)
C7 C9 C10 C11 41.1(2)
C21 N3 C17 C18 -1.0(4)
C21 N3 C17 C11 177.1(2)
C3 C4 C5 C6 1.8(4)
C7 C4 C5 C6 176.7(3)
C3 C4 C5 N1 -179.2(3)
C7 C4 C5 N1 -4.3(3)
C8 N1 C5 C6 178.0(3)
C16 N1 C5 C6 4.6(5)
C8 N1 C5 C4 -0.9(3)
C16 N1 C5 C4 -174.3(3)
C14 C13 C12 C9 -178.7(3)
C14 C13 C12 S1 1.0(3)
C10 C9 C12 C13 -25.0(4)
C7 C9 C12 C13 94.5(3)
C10 C9 C12 S1 155.4(2)
C7 C9 C12 S1 -85.1(3)
C15 S1 C12 C13 -1.1(3)
C15 S1 C12 C9 178.6(2)
C22 N2 C11 O4 83.2(3)
C7 N2 C11 O4 -96.8(2)
C22 N2 C11 C17 -40.6(3)
C7 N2 C11 C17 139.5(2)
C22 N2 C11 C10 -160.4(2)
C7 N2 C11 C10 19.6(2)
N3 C17 C11 O4 9.1(3)
C18 C17 C11 O4 -172.7(2)
N3 C17 C11 N2 132.4(2)
C18 C17 C11 N2 -49.4(3)
N3 C17 C11 C10 -114.2(2)
C18 C17 C11 C10 64.0(3)
C9 C10 C11 O4 79.1(2)
C9 C10 C11 N2 -37.0(2)
C9 C10 C11 C17 -157.3(2)
C22 N2 C7 C4 -52.4(3)
C11 N2 C7 C4 127.6(2)
C22 N2 C7 C8 65.3(3)
C11 N2 C7 C8 -114.8(2)
C22 N2 C7 C9 -174.5(2)
C11 N2 C7 C9 5.4(2)
C3 C4 C7 N2 -56.1(4)
C5 C4 C7 N2 129.8(2)
C3 C4 C7 C8 -178.8(3)
C5 C4 C7 C8 7.1(2)
C3 C4 C7 C9 60.9(4)
C5 C4 C7 C9 -113.1(2)
O1 C8 C7 N2 46.3(3)
N1 C8 C7 N2 -134.2(2)
O1 C8 C7 C4 172.9(2)
N1 C8 C7 C4 -7.6(2)
O1 C8 C7 C9 -67.5(3)
N1 C8 C7 C9 112.0(2)
C12 C9 C7 N2 -155.0(2)
C10 C9 C7 N2 -28.5(2)
C12 C9 C7 C4 78.7(3)
C10 C9 C7 C4 -154.8(2)
C12 C9 C7 C8 -35.3(3)
C10 C9 C7 C8 91.2(2)
C22 O3 C23 C26 64.2(4)
C22 O3 C23 C24 -177.4(3)
C22 O3 C23 C25 -59.9(4)
N3 C17 C18 C19 0.1(4)
C11 C17 C18 C19 -177.9(2)
C5 C4 C3 C2 -1.6(5)
C7 C4 C3 C2 -175.1(3)
C17 N3 C21 C20 1.5(5)
C4 C5 C6 C1 -0.6(5)
N1 C5 C6 C1 -179.4(3)
N3 C21 C20 C19 -1.0(5)
C5 C6 C1 C2 -0.8(6)
C12 C13 C14 C15 -0.3(4)
C17 C18 C19 C20 0.4(4)
C21 C20 C19 C18 0.0(5)
C6 C1 C2 C3 1.0(6)
C4 C3 C2 C1 0.2(5)
C13 C14 C15 S1 -0.6(4)
C12 S1 C15 C14 1.0(3)
